data_2020947
loop_
_publ_author_name
'Losev, Evgeniy'
'Boldyreva, Elena'

_publ_section_title
;
 The effect of amino acid backbone length on molecular packing:
 crystalline tartrates of glycine, \b-alanine, \g-aminobutyric acid (GABA)
 and <small>DL</small>-\a-aminobutyric acid (AABA)
;
_journal_issue 2
_journal_name_full 'Acta Crystallographica Section C'
_journal_page_first
;
;
_journal_paper_doi 10.1107/S2053229617017909
_journal_volume 74
_journal_year 2018
_chemical_formula_moiety 'C4 H5.5 O6, C4 H9.5 N O2'
_chemical_formula_sum 'C8 H15 N O8'
_chemical_formula_weight 253.21
_chemical_name_common 'DL-2-aminobutyric acid-DL-tartaric acid (1:1)'
_chemical_name_systematic 'DL-2-aminobutyric acid-DL-tartaric acid (1:1)'
_space_group_crystal_system triclinic
_space_group_IT_number 2
_space_group_name_Hall '-P 1'
_space_group_name_H-M_alt 'P -1'
_symmetry_space_group_name_Hall '-P 1'
_symmetry_space_group_name_H-M 'P -1'
_atom_sites_solution_hydrogens geom
_audit_creation_date 2017-11-17
_audit_creation_method
;
Olex2 1.2
(compiled 2017.08.10 svn.r3458 for OlexSys, GUI svn.r5381)
;
_cell_angle_alpha 103.464(6)
_cell_angle_beta 94.310(5)
_cell_angle_gamma 99.766(5)
_cell_formula_units_Z 2
_cell_length_a 4.9336(2)
_cell_length_b 10.0324(7)
_cell_length_c 11.3232(7)
_cell_measurement_reflns_used 3350
_cell_measurement_temperature 293
_cell_measurement_theta_max 28.0020
_cell_measurement_theta_min 1.8560
_cell_volume 533.29(6)
_computing_cell_refinement
;
CrysAlisPro, Agilent Technologies,
Version 1.171.37.35 (release 13-08-2014 CrysAlis171 .NET)
(compiled Aug 13 2014,18:06:01)
;
_computing_data_collection
;
CrysAlisPro, Agilent Technologies,
Version 1.171.37.35 (release 13-08-2014 CrysAlis171 .NET)
(compiled Aug 13 2014,18:06:01)
;
_computing_data_reduction
;
CrysAlisPro, Agilent Technologies,
Version 1.171.37.35 (release 13-08-2014 CrysAlis171 .NET)
(compiled Aug 13 2014,18:06:01)
;
_computing_molecular_graphics 'Olex2 (Dolomanov et al., 2009)'
_computing_publication_material 'Olex2 (Dolomanov et al., 2009)'
_computing_structure_refinement 'ShelXL (Sheldrick, 2015)'
_computing_structure_solution 'SHELXT 2014/5 (Sheldrick, 2014)'
_diffrn_ambient_temperature 293
_diffrn_detector 'CCD plate'
_diffrn_detector_area_resol_mean 10.3457
_diffrn_detector_type Ruby
_diffrn_measured_fraction_theta_full 1.000
_diffrn_measured_fraction_theta_max 1.000
_diffrn_measurement_details
;
#__ type_ start__ end____ width___ exp.time_
  1 omega  -74.00  -32.00   1.0000   85.0000
omega____ theta____ kappa____ phi______ frames
    -       23.0467  178.0000  120.0000 42

#__ type_ start__ end____ width___ exp.time_
  2 omega   62.00   96.00   1.0000   85.0000
omega____ theta____ kappa____ phi______ frames
    -       23.0467  178.0000 -120.0000 34

#__ type_ start__ end____ width___ exp.time_
  3 omega   37.00  106.00   1.0000   85.0000
omega____ theta____ kappa____ phi______ frames
    -       23.0467  -19.0000 -150.0000 69

#__ type_ start__ end____ width___ exp.time_
  4 omega  -68.00  -33.00   1.0000   85.0000
omega____ theta____ kappa____ phi______ frames
    -       23.0467  -19.0000 -150.0000 35

#__ type_ start__ end____ width___ exp.time_
  5 omega   60.00  128.00   1.0000   85.0000
omega____ theta____ kappa____ phi______ frames
    -       23.0467  178.0000  150.0000 68

#__ type_ start__ end____ width___ exp.time_
  6 omega  -77.00   25.00   1.0000   85.0000
omega____ theta____ kappa____ phi______ frames
    -      -23.5155  -57.0000   90.0000 102

#__ type_ start__ end____ width___ exp.time_
  7 omega -118.00  -80.00   1.0000   85.0000
omega____ theta____ kappa____ phi______ frames
    -      -23.5155  -99.0000  -60.0000 38

#__ type_ start__ end____ width___ exp.time_
  8 omega -131.00   12.00   1.0000   85.0000
omega____ theta____ kappa____ phi______ frames
    -      -23.5155  -77.0000    0.0000 143

#__ type_ start__ end____ width___ exp.time_
  9 omega -119.00    9.00   1.0000   85.0000
omega____ theta____ kappa____ phi______ frames
    -      -23.5155  -37.0000 -150.0000 128

#__ type_ start__ end____ width___ exp.time_
 10 omega  -68.00   46.00   1.0000   85.0000
omega____ theta____ kappa____ phi______ frames
    -      -23.5155   57.0000  -90.0000 114
;
_diffrn_measurement_device 'four-circle diffractometer'
_diffrn_measurement_device_type 'Xcalibur, Ruby, Gemini ultra'
_diffrn_measurement_method '\w scans'
_diffrn_orient_matrix_UB_11 0.0341709000
_diffrn_orient_matrix_UB_12 0.0264916000
_diffrn_orient_matrix_UB_13 -0.0509771000
_diffrn_orient_matrix_UB_21 -0.0047826000
_diffrn_orient_matrix_UB_22 0.0683672000
_diffrn_orient_matrix_UB_23 0.0339990000
_diffrn_orient_matrix_UB_31 0.1428288000
_diffrn_orient_matrix_UB_32 0.0106591000
_diffrn_orient_matrix_UB_33 0.0213184000
_diffrn_radiation_monochromator graphite
_diffrn_radiation_probe x-ray
_diffrn_radiation_type MoK\a
_diffrn_radiation_wavelength 0.71073
_diffrn_reflns_av_R_equivalents 0.0233
_diffrn_reflns_av_unetI/netI 0.0251
_diffrn_reflns_Laue_measured_fraction_full 1.000
_diffrn_reflns_Laue_measured_fraction_max 1.000
_diffrn_reflns_limit_h_max 6
_diffrn_reflns_limit_h_min -6
_diffrn_reflns_limit_k_max 12
_diffrn_reflns_limit_k_min -12
_diffrn_reflns_limit_l_max 14
_diffrn_reflns_limit_l_min -14
_diffrn_reflns_number 6684
_diffrn_reflns_point_group_measured_fraction_full 1.000
_diffrn_reflns_point_group_measured_fraction_max 1.000
_diffrn_reflns_theta_full 25.242
_diffrn_reflns_theta_max 26.356
_diffrn_reflns_theta_min 1.863
_diffrn_source 'Enhance (Mo) X-ray Source'
_exptl_absorpt_coefficient_mu 0.143
_exptl_absorpt_correction_T_max 1.00000
_exptl_absorpt_correction_T_min 0.97584
_exptl_absorpt_correction_type multi-scan
_exptl_absorpt_process_details 'CrysAlisPro, Agilent Technologies,'
_exptl_crystal_colour colourless
_exptl_crystal_colour_primary colourless
_exptl_crystal_density_diffrn 1.577
_exptl_crystal_description block
_exptl_crystal_F_000 268
_exptl_crystal_recrystallization_method 'antisolvent crystallization'
_exptl_crystal_size_max 0.35
_exptl_crystal_size_mid 0.063
_exptl_crystal_size_min 0.048
_refine_diff_density_max 0.259
_refine_diff_density_min -0.183
_refine_diff_density_rms 0.039
_refine_ls_extinction_method none
_refine_ls_goodness_of_fit_ref 1.031
_refine_ls_hydrogen_treatment mixed
_refine_ls_matrix_type full
_refine_ls_number_parameters 192
_refine_ls_number_reflns 2175
_refine_ls_number_restraints 23
_refine_ls_restrained_S_all 1.028
_refine_ls_R_factor_all 0.0401
_refine_ls_R_factor_gt 0.0338
_refine_ls_shift/su_max 0.000
_refine_ls_shift/su_mean 0.000
_refine_ls_structure_factor_coef Fsqd
_refine_ls_weighting_details 'w=1/[\s^2^(Fo^2^)+(0.0403P)^2^+0.1373P] where P=(Fo^2^+2Fc^2^)/3'
_refine_ls_weighting_scheme calc
_refine_ls_wR_factor_gt 0.0818
_refine_ls_wR_factor_ref 0.0855
_reflns_Friedel_coverage 0.000
_reflns_number_gt 1874
_reflns_number_total 2175
_reflns_threshold_expression 'I > 2\s(I)'
_cod_data_source_file sk3677sup7.cif
_cod_data_source_block DL-AABA_DL-tart_(V)
_cod_database_code 2020947
_shelx_shelxl_version_number 2017/1
_shelx_space_group_comment
;
The symmetry employed for this shelxl refinement is uniquely defined
by the following loop, which should always be used as a source of
symmetry information in preference to the above space-group names.
They are only intended as comments.
;
_reflns_odcompleteness_completeness 100.00
_reflns_odcompleteness_iscentric 1
_reflns_odcompleteness_theta 26.32
_olex2_refinement_description
;
1. Fixed Uiso
 At 1.2 times of:
  All C(H) groups, All C(H,H) groups, All O(H) groups
 At 1.5 times of:
  All C(H,H,H) groups, All N(H,H,H) groups
2. Rigid bond restraints
 N1A, C6, C7A, C8A
 with sigma for 1-2 distances of 0.005 and sigma for 1-3 distances of 0.005
3. Uiso/Uaniso restraints and constraints
N1A \\sim C6 \\sim C7A \\sim C8A: within 2A with sigma of 0.002 and sigma for
terminal atoms of 0.004
4. Others
 Sof(N1A)=Sof(H1AA)=Sof(H1AB)=Sof(H1AC)=Sof(C8A)=Sof(H8AA)=Sof(H8AB)=Sof(H8AC)=
 Sof(C7A)=Sof(H7AA)=Sof(H7AB)=1-FVAR(1)
 Sof(N1)=Sof(H1A)=Sof(H1B)=Sof(H1C)=Sof(C7)=Sof(H7A)=Sof(H7B)=Sof(C8)=Sof(H8A)=
 Sof(H8B)=Sof(H8C)=FVAR(1)
 Fixed Sof: H8(0.5) H6(0.5)
5.a Ternary CH refined with riding coordinates:
 C3(H3A), C2(H2), C6(H6A)
5.b Secondary CH2 refined with riding coordinates:
 C7(H7A,H7B), C7A(H7AA,H7AB)
5.c Idealised Me refined as rotating group:
 N1(H1A,H1B,H1C), C8(H8A,H8B,H8C), N1A(H1AA,H1AB,H1AC), C8A(H8AA,H8AB,H8AC)
5.d Idealised tetrahedral OH refined as rotating group:
 O4(H4), O8(H8), O3(H3), O6(H6), O1(H1)
;
_olex2_exptl_crystal_mounting_method 'MiTiGen microloop, cryo-oi'
_olex2_submission_special_instructions 'No special instructions were received'

loop_
_space_group_symop_operation_xyz
'x, y, z'
'-x, -y, -z'

loop_
_atom_site_label
_atom_site_type_symbol
_atom_site_fract_x
_atom_site_fract_y
_atom_site_fract_z
_atom_site_U_iso_or_equiv
_atom_site_adp_type
_atom_site_occupancy
_atom_site_site_symmetry_order
_atom_site_calc_flag
_atom_site_refinement_flags_posn
_atom_site_refinement_flags_adp
_atom_site_refinement_flags_occupancy
_atom_site_disorder_assembly
_atom_site_disorder_group
O4 O 0.75629(19) 0.32598(10) 1.01073(9) 0.0253(2) Uani 1 1 d . . . . .
H4 H 0.897334 0.339240 0.977723 0.030 Uiso 1 1 calc GR . . . .
O8 O 1.3360(2) 0.40758(11) 0.42695(9) 0.0279(2) Uani 1 1 d . . . . .
H8 H 1.432382 0.468532 0.482436 0.029(9) Uiso 0.5 1 calc GR . P . .
O3 O 0.2374(2) 0.37768(11) 0.90600(10) 0.0296(3) Uani 1 1 d . . . . .
H3 H 0.316120 0.458181 0.911863 0.036 Uiso 1 1 calc GR . . . .
O5 O 0.4124(2) 0.17298(11) 1.11609(9) 0.0332(3) Uani 1 1 d . . . . .
O2 O 0.6680(2) 0.48187(11) 0.79869(10) 0.0344(3) Uani 1 1 d . . . . .
O7 O 1.0746(2) 0.37687(12) 0.57402(9) 0.0335(3) Uani 1 1 d . . . . .
O6 O 0.1446(2) 0.06665(11) 0.94086(9) 0.0338(3) Uani 1 1 d . . . . .
H6 H 0.060609 0.023298 0.984328 0.041 Uiso 0.5 1 calc GR . P . .
O1 O 0.6739(2) 0.26843(11) 0.68302(10) 0.0355(3) Uani 1 1 d . . . . .
H1 H 0.788754 0.311069 0.649630 0.043 Uiso 1 1 calc GR . . . .
N1 N 0.9599(3) 0.28543(15) 0.24398(12) 0.0281(4) Uani 0.929(2) 1 d . . P A 1
H1A H 0.807340 0.258627 0.190562 0.042 Uiso 0.929(2) 1 calc GR . P A 1
H1B H 1.083433 0.233222 0.218706 0.042 Uiso 0.929(2) 1 calc GR . P A 1
H1C H 1.030904 0.374727 0.249797 0.042 Uiso 0.929(2) 1 calc GR . P A 1
C5 C 1.1147(3) 0.35783(14) 0.46582(12) 0.0210(3) Uani 1 1 d . . . . .
C3 C 0.5533(3) 0.22179(13) 0.92920(12) 0.0200(3) Uani 1 1 d . . . . .
H3A H 0.645806 0.152264 0.881018 0.024 Uiso 1 1 calc R . . . .
C2 C 0.3900(3) 0.28412(14) 0.84129(12) 0.0209(3) Uani 1 1 d . . . . .
H2 H 0.261017 0.207981 0.783095 0.025 Uiso 1 1 calc R . . . .
C4 C 0.3585(3) 0.15022(14) 1.00451(12) 0.0212(3) Uani 1 1 d . . . . .
C1 C 0.5908(3) 0.35724(14) 0.77115(12) 0.0228(3) Uani 1 1 d . . . . .
C6 C 0.8899(3) 0.26821(14) 0.36601(12) 0.0221(3) Uani 1 1 d . U . . .
H6A H 0.715716 0.300463 0.380473 0.026 Uiso 1 1 calc R . . A 1
C7 C 0.8473(3) 0.11415(16) 0.36773(15) 0.0267(4) Uani 0.929(2) 1 d . . P A 1
H7A H 0.762677 0.102628 0.440219 0.032 Uiso 0.929(2) 1 calc R . P A 1
H7B H 0.719560 0.059741 0.296976 0.032 Uiso 0.929(2) 1 calc R . P A 1
C8 C 1.1140(5) 0.0565(2) 0.3669(2) 0.0373(5) Uani 0.929(2) 1 d . . P A 1
H8A H 1.197522 0.065619 0.294578 0.056 Uiso 0.929(2) 1 calc GR . P A 1
H8B H 1.072688 -0.040283 0.367686 0.056 Uiso 0.929(2) 1 calc GR . P A 1
H8C H 1.239907 0.107874 0.437956 0.056 Uiso 0.929(2) 1 calc GR . P A 1
N1A N 0.836(3) 0.3586(18) 0.2743(14) 0.0215(19) Uani 0.071(2) 1 d . U P A 2
H1AA H 0.700920 0.310440 0.215826 0.032 Uiso 0.071(2) 1 calc GR . P A 2
H1AB H 0.990007 0.380166 0.240872 0.032 Uiso 0.071(2) 1 calc GR . P A 2
H1AC H 0.786813 0.436703 0.314056 0.032 Uiso 0.071(2) 1 calc GR . P A 2
C8A C 1.005(6) 0.067(3) 0.376(2) 0.025(2) Uani 0.071(2) 1 d . U P A 2
H8AA H 1.115452 0.121186 0.450057 0.038 Uiso 0.071(2) 1 calc GR . P A 2
H8AB H 1.096066 -0.006483 0.337335 0.038 Uiso 0.071(2) 1 calc GR . P A 2
H8AC H 0.827090 0.026216 0.393979 0.038 Uiso 0.071(2) 1 calc GR . P A 2
C7A C 0.974(4) 0.141(2) 0.3071(19) 0.0247(12) Uani 0.071(2) 1 d . U P A 2
H7AA H 0.835997 0.089702 0.239075 0.030 Uiso 0.071(2) 1 calc R . P A 2
H7AB H 1.147385 0.164100 0.274340 0.030 Uiso 0.071(2) 1 calc R . P A 2

loop_
_atom_site_aniso_label
_atom_site_aniso_U_11
_atom_site_aniso_U_22
_atom_site_aniso_U_33
_atom_site_aniso_U_23
_atom_site_aniso_U_13
_atom_site_aniso_U_12
O4 0.0171(5) 0.0316(6) 0.0246(5) 0.0084(4) 0.0030(4) -0.0049(4)
O8 0.0209(5) 0.0339(6) 0.0224(5) 0.0015(4) 0.0036(4) -0.0051(4)
O3 0.0264(5) 0.0269(5) 0.0398(6) 0.0122(5) 0.0146(5) 0.0069(4)
O5 0.0283(5) 0.0455(7) 0.0239(5) 0.0157(5) 0.0016(4) -0.0075(5)
O2 0.0443(7) 0.0256(6) 0.0338(6) 0.0111(4) 0.0142(5) -0.0013(5)
O7 0.0311(6) 0.0434(6) 0.0218(5) 0.0049(5) 0.0080(4) -0.0017(5)
O6 0.0302(6) 0.0383(6) 0.0273(6) 0.0135(5) 0.0002(4) -0.0147(5)
O1 0.0428(7) 0.0320(6) 0.0335(6) 0.0089(5) 0.0211(5) 0.0039(5)
N1 0.0277(7) 0.0306(7) 0.0235(7) 0.0105(6) -0.0037(5) -0.0033(6)
C5 0.0201(6) 0.0209(7) 0.0219(7) 0.0050(5) 0.0035(5) 0.0040(5)
C3 0.0177(6) 0.0199(6) 0.0218(7) 0.0060(5) 0.0044(5) -0.0004(5)
C2 0.0199(6) 0.0213(7) 0.0208(7) 0.0062(5) 0.0042(5) 0.0000(5)
C4 0.0209(7) 0.0204(7) 0.0228(7) 0.0086(5) 0.0033(5) 0.0009(5)
C1 0.0231(7) 0.0271(7) 0.0194(7) 0.0097(5) 0.0031(5) 0.0028(6)
C6 0.0166(6) 0.0262(7) 0.0233(7) 0.0072(6) 0.0033(5) 0.0020(5)
C7 0.0265(8) 0.0240(8) 0.0278(8) 0.0078(6) 0.0023(6) -0.0017(7)
C8 0.0408(12) 0.0311(9) 0.0428(11) 0.0099(8) 0.0014(10) 0.0153(10)
N1A 0.017(4) 0.026(3) 0.019(4) 0.004(3) 0.003(3) 0.001(3)
C8A 0.018(4) 0.027(4) 0.027(4) 0.001(4) 0.001(4) 0.003(4)
C7A 0.018(2) 0.028(2) 0.026(2) 0.0043(19) 0.003(2) 0.0018(19)

loop_
_atom_type_symbol
_atom_type_description
_atom_type_scat_dispersion_real
_atom_type_scat_dispersion_imag
_atom_type_scat_source
C C 0.0033 0.0016 'International Tables Vol C Tables 4.2.6.8 and 6.1.1.4'
H H 0.0000 0.0000 'International Tables Vol C Tables 4.2.6.8 and 6.1.1.4'
N N 0.0061 0.0033 'International Tables Vol C Tables 4.2.6.8 and 6.1.1.4'
O O 0.0106 0.0060 'International Tables Vol C Tables 4.2.6.8 and 6.1.1.4'

loop_
_geom_angle_atom_site_label_1
_geom_angle_atom_site_label_2
_geom_angle_atom_site_label_3
_geom_angle
C3 O4 H4 109.5
C5 O8 H8 109.5
C2 O3 H3 109.5
C4 O6 H6 109.5
C1 O1 H1 109.5
H1A N1 H1B 109.5
H1A N1 H1C 109.5
H1B N1 H1C 109.5
C6 N1 H1A 109.5
C6 N1 H1B 109.5
C6 N1 H1C 109.5
O8 C5 C6 114.57(11)
O7 C5 O8 125.35(13)
O7 C5 C6 120.08(12)
O4 C3 H3A 108.8
O4 C3 C2 111.44(10)
O4 C3 C4 108.41(10)
C2 C3 H3A 108.8
C4 C3 H3A 108.8
C4 C3 C2 110.63(11)
O3 C2 C3 110.82(11)
O3 C2 H2 108.8
O3 C2 C1 110.70(11)
C3 C2 H2 108.8
C1 C2 C3 108.97(11)
C1 C2 H2 108.8
O5 C4 O6 125.03(12)
O5 C4 C3 120.93(12)
O6 C4 C3 114.04(11)
O2 C1 O1 125.79(13)
O2 C1 C2 122.09(13)
O1 C1 C2 112.07(11)
N1 C6 C5 110.07(11)
N1 C6 H6A 108.2
N1 C6 C7 110.28(12)
C5 C6 H6A 108.2
C5 C6 C7 111.66(11)
C5 C6 N1A 107.0(6)
C7 C6 H6A 108.2
C7A C6 C5 110.5(8)
C7A C6 N1A 112.0(10)
C6 C7 H7A 108.8
C6 C7 H7B 108.8
H7A C7 H7B 107.7
C8 C7 C6 113.77(14)
C8 C7 H7A 108.8
C8 C7 H7B 108.8
C7 C8 H8A 109.5
C7 C8 H8B 109.5
C7 C8 H8C 109.5
H8A C8 H8B 109.5
H8A C8 H8C 109.5
H8B C8 H8C 109.5
C6 N1A H1AA 109.5
C6 N1A H1AB 109.5
C6 N1A H1AC 109.5
H1AA N1A H1AB 109.5
H1AA N1A H1AC 109.5
H1AB N1A H1AC 109.5
H8AA C8A H8AB 109.5
H8AA C8A H8AC 109.5
H8AB C8A H8AC 109.5
C7A C8A H8AA 109.5
C7A C8A H8AB 109.5
C7A C8A H8AC 109.5
C6 C7A H7AA 109.0
C6 C7A H7AB 109.0
C8A C7A C6 113(2)
C8A C7A H7AA 109.0
C8A C7A H7AB 109.0
H7AA C7A H7AB 107.8

loop_
_geom_bond_atom_site_label_1
_geom_bond_atom_site_label_2
_geom_bond_distance
O4 H4 0.8200
O4 C3 1.4157(16)
O8 H8 0.8200
O8 C5 1.2746(16)
O3 H3 0.8200
O3 C2 1.4099(16)
O5 C4 1.2304(16)
O2 C1 1.2020(17)
O7 C5 1.2315(16)
O6 H6 0.8200
O6 C4 1.2807(16)
O1 H1 0.8200
O1 C1 1.3149(17)
N1 H1A 0.8900
N1 H1B 0.8900
N1 H1C 0.8900
N1 C6 1.4905(18)
C5 C6 1.5218(18)
C3 H3A 0.9800
C3 C2 1.5399(18)
C3 C4 1.5300(17)
C2 H2 0.9800
C2 C1 1.5144(18)
C6 H6A 0.9800
C6 C7 1.529(2)
C6 N1A 1.565(16)
C6 C7A 1.44(2)
C7 H7A 0.9700
C7 H7B 0.9700
C7 C8 1.524(3)
C8 H8A 0.9600
C8 H8B 0.9600
C8 H8C 0.9600
N1A H1AA 0.8900
N1A H1AB 0.8900
N1A H1AC 0.8900
C8A H8AA 0.9600
C8A H8AB 0.9600
C8A H8AC 0.9600
C8A C7A 1.21(4)
C7A H7AA 0.9700
C7A H7AB 0.9700

loop_
_geom_hbond_atom_site_label_D
_geom_hbond_atom_site_label_H
_geom_hbond_atom_site_label_A
_geom_hbond_distance_DH
_geom_hbond_distance_HA
_geom_hbond_distance_DA
_geom_hbond_angle_DHA
_geom_hbond_site_symmetry_A
_geom_hbond_publ_flag
O4 H4 O3 0.82 1.94 2.7568(13) 177.4 1_655 yes
O3 H3 O4 0.82 2.24 2.8961(14) 137.5 2_667 yes
O1 H1 O7 0.82 1.81 2.6226(14) 169.0 . yes
N1 H1A O4 0.89 2.30 2.8967(16) 124.4 1_554 yes
N1 H1A O5 0.89 2.02 2.8782(16) 160.7 1_554 yes
N1 H1B O5 0.89 2.15 2.9887(19) 156.0 1_654 yes
N1 H1C O2 0.89 2.08 2.8735(16) 147.3 2_766 yes
N1A H1AA O5 0.89 1.89 2.759(16) 164.9 1_554 yes
N1A H1AB O2 0.89 2.14 2.970(15) 155.2 2_766 yes
N1A H1AC O7 0.89 1.98 2.748(17) 144.3 2_766 yes
C7A H7AA O6 0.97 2.28 3.03(2) 133.1 2_656 yes

loop_
_geom_torsion_atom_site_label_1
_geom_torsion_atom_site_label_2
_geom_torsion_atom_site_label_3
_geom_torsion_atom_site_label_4
_geom_torsion
O4 C3 C2 O3 -64.27(13)
O4 C3 C2 C1 57.77(14)
O4 C3 C4 O5 -9.52(18)
O4 C3 C4 O6 171.20(12)
O8 C5 C6 N1 -12.39(17)
O8 C5 C6 C7 110.44(14)
O8 C5 C6 N1A -54.5(7)
O8 C5 C6 C7A 67.7(9)
O3 C2 C1 O2 21.73(18)
O3 C2 C1 O1 -160.84(12)
O7 C5 C6 N1 167.77(13)
O7 C5 C6 C7 -69.39(17)
O7 C5 C6 N1A 125.6(7)
O7 C5 C6 C7A -112.2(9)
N1 C6 C7 C8 71.10(17)
C5 C6 C7 C8 -51.61(18)
C5 C6 C7A C8A 64(2)
C3 C2 C1 O2 -100.38(15)
C3 C2 C1 O1 77.06(14)
C2 C3 C4 O5 -132.00(14)
C2 C3 C4 O6 48.72(16)
C4 C3 C2 O3 56.42(14)
C4 C3 C2 C1 178.46(10)
N1A C6 C7A C8A -176.9(18)
